data_7720087
loop_
_publ_author_name
'Kulkarni, Atharva Yeshwant'
'Majumder, Dwaipayan'
'Nigam, Sandeep'
'Tripathi, Vaidehi S.'
'Wadawale, Amey P.'
'Bahadur, Jitendra'
'Pathak, Ankita'
'Karmakar, Gourab'
'Chauhan, Rohit Singh'
'Tyagi, Adish'

_publ_section_title
;
 Novel bismuth-selone molecular precursor based selective synthesis of
 Bi<sub>2</sub>Se<sub>3</sub> nanoplates and nanosheets: a promising
 electrocatalyst for hydrogen evolution in a neutral medium.
;
_journal_issue 8
_journal_name_full 'Dalton transactions (Cambridge, England : 2003)'
_journal_page_first 3570
_journal_page_last 3585
_journal_paper_doi 10.1039/d6dt00093b
_journal_volume 55
_journal_year 2026
_chemical_formula_moiety 'C44 H48 Bi2 Cl6 N8 Se4, 2(C2 H3 N)'
_chemical_formula_sum 'C48 H54 Bi2 Cl6 N10 Se4'
_chemical_formula_weight 1717.51
_space_group_crystal_system triclinic
_space_group_IT_number 2
_space_group_name_Hall '-P 1'
_space_group_name_H-M_alt 'P -1'
_atom_sites_solution_hydrogens geom
_audit_creation_method SHELXL-2018/3
_audit_update_record
;
2025-02-06 deposited with the CCDC.	2026-01-28 downloaded from the CCDC.
;
_cell_angle_alpha 64.1150(10)
_cell_angle_beta 67.9020(10)
_cell_angle_gamma 89.3250(10)
_cell_formula_units_Z 1
_cell_length_a 11.0388(2)
_cell_length_b 11.96160(10)
_cell_length_c 13.6884(2)
_cell_measurement_reflns_used 16886
_cell_measurement_temperature 298(2)
_cell_measurement_theta_max 76.6830
_cell_measurement_theta_min 3.9550
_cell_volume 1481.24(4)
_computing_cell_refinement 'CrysAlisPro 1.171.40.57a (Rigaku OD, 2019)'
_computing_data_collection 'CrysAlisPro 1.171.40.57a (Rigaku OD, 2019)'
_computing_data_reduction 'CrysAlisPro 1.171.40.57a (Rigaku OD, 2019)'
_computing_structure_refinement 'SHELXL-2018/3 (Sheldrick, 2018)'
_computing_structure_solution 'SHELXT 2018/2 (Sheldrick, 2018)'
_diffrn_ambient_temperature 298(2)
_diffrn_detector 'Hybrid Pixel Array Detector'
_diffrn_detector_area_resol_mean 10.0000
_diffrn_detector_type HyPix
_diffrn_measured_fraction_theta_full 0.990
_diffrn_measured_fraction_theta_max 0.955
_diffrn_measurement_details
;
List of Runs (angles in degrees, time in seconds):

  # Type    Start    End  Width  t~exp~   \w     \q     \k     \f   Frames
#--------------------------------------------------------------------------
  1  \w   -121.00 -50.00   0.50    0.16    --  -47.82 -33.00   2.00  142
  2  \w    -31.00  24.00   0.50    0.16    --  -47.82  33.00 161.00  110
  3  \w    -20.00  37.00   0.50    0.16    --   47.82 -33.00   2.00  114
  4  \w     67.00 119.00   0.50    0.16    --   47.82  33.00 161.00  104
  5  \w   -151.00-112.00   0.50    0.66    --  -86.25 -33.00   2.00   78
  6  \w    -38.00 -13.00   0.50    0.66    --  -86.25  33.00 161.00   50
  7  \w     98.00 172.00   0.50    0.66    --  107.74  33.00 161.00  148
  8  \w    -16.00  28.00   0.50    0.16    --  -47.82  19.00 -60.00   88
  9  \w    -81.00 -30.00   0.50    0.16    --  -47.82 125.00  30.00  102
 10  \w    -16.00  22.00   0.50    0.16    --  -47.82  19.00 -90.00   76
 11  \w     57.00  91.00   0.50    0.16    --   47.82-125.00  60.00   68
 12  \w    -13.00  26.00   0.50    0.16    --   47.82 -19.00-120.00   78
 13  \w    -42.00 -13.00   0.50    0.66    --  -86.25  37.00   0.00   58
 14  \w    -42.00 -17.00   0.50    0.66    --  -86.25  37.00-180.00   50
 15  \w    -40.00 -15.00   0.50    0.66    --  -86.25  37.00-150.00   50
 16  \w   -147.00-121.00   0.50    0.66    --  -86.25 -37.00-120.00   52
 17  \w    -42.00 -17.00   0.50    0.66    --  -86.25  37.00 -60.00   50
 18  \w    -79.00 -13.00   0.50    0.66    --  -86.25 125.00-150.00  132
 19  \w    -63.00 -15.00   0.50    0.66    --  -86.25  57.00  60.00   96
 20  \w    -42.00 -17.00   0.50    0.66    --  -86.25  37.00 -30.00   50
 21  \w     41.00  67.00   0.50    0.66    --  107.74-108.00-154.31   52
 22  \w     35.00  61.00   0.50    0.66    --  107.74 -99.00 -90.00   52
 23  \w     35.00  64.00   0.50    0.66    --  107.74 -57.00-180.00   58
 24  \w     35.00  66.00   0.50    0.66    --  107.74 -57.00 -60.00   62
 25  \w     49.00  75.00   0.50    0.66    --  107.74 -99.00-120.00   52
 26  \w     82.00 107.00   0.50    0.66    --  107.74-110.00   9.04   50
 27  \w     35.00  65.00   0.50    0.66    --  107.74 -57.00 -90.00   60
 28  \w     36.00  61.00   0.50    0.66    --  107.74 -57.00-120.00   50
 29  \w    132.00 165.00   0.50    0.66    --  107.74  19.00  90.00   66
 30  \w    100.00 178.00   0.50    0.66    --  107.74  57.00   0.00  156
 31  \w     98.00 151.00   0.50    0.66    --  107.74 125.00  90.00  106
 32  \w     40.00 106.00   0.50    0.66    --  107.74 -99.00-150.00  132
 33  \w     35.00 106.00   0.50    0.66    --  107.74 -99.00  90.00  142
 34  \w     41.00  82.00   0.50    0.66    --  107.74-107.00  51.91   82
 35  \w     95.00 120.00   0.50    0.66    --  107.74  19.00  90.00   50
 36  \w     64.00 103.00   0.50    0.66    --  107.74 -99.00 -90.00   78
 37  \w     64.00 103.00   0.50    0.66    --  107.74 -99.00 150.00   78
 38  \w     49.00  75.00   0.50    0.66    --  107.74-110.00   9.04   52
 39  \w     63.00 105.00   0.50    0.66    --  107.74 -99.00   0.00   84
 40  \w     40.00 105.00   0.50    0.66    --  107.74 -99.00 -60.00  130
 41  \w     38.00 100.00   0.50    0.66    --  107.74 -77.00  90.00  124
 42  \w    132.00 171.00   0.50    0.66    --  107.74  57.00-150.00   78
 43  \w     95.00 138.00   0.50    0.66    --  107.74 125.00-120.00   86
 44  \w     78.00 107.00   0.50    0.66    --  107.74-108.00-154.31   58
 45  \w     35.00  66.00   0.50    0.66    --  107.74 -57.00 150.00   62
 46  \w     51.00 107.00   0.50    0.66    --  107.74-102.00  79.61  112
;
_diffrn_measurement_device 'four-circle diffractometer'
_diffrn_measurement_device_type 'XtaLAB Synergy, Dualflex, HyPix'
_diffrn_orient_matrix_type 'CrysAlisPro convention (1999,Acta A55,543-557)'
_diffrn_orient_matrix_UB_11 0.1345540000
_diffrn_orient_matrix_UB_12 0.0117904000
_diffrn_orient_matrix_UB_13 0.0077240000
_diffrn_orient_matrix_UB_21 -0.0127199000
_diffrn_orient_matrix_UB_22 -0.1448503000
_diffrn_orient_matrix_UB_23 0.0572544000
_diffrn_orient_matrix_UB_31 0.0721512000
_diffrn_orient_matrix_UB_32 0.0090200000
_diffrn_orient_matrix_UB_33 -0.1245738000
_diffrn_radiation_monochromator mirror
_diffrn_radiation_probe x-ray
_diffrn_radiation_type 'Cu K\a'
_diffrn_radiation_wavelength 1.54184
_diffrn_reflns_av_R_equivalents 0.0475
_diffrn_reflns_av_unetI/netI 0.0503
_diffrn_reflns_Laue_measured_fraction_full 0.990
_diffrn_reflns_Laue_measured_fraction_max 0.955
_diffrn_reflns_limit_h_max 13
_diffrn_reflns_limit_h_min -13
_diffrn_reflns_limit_k_max 14
_diffrn_reflns_limit_k_min -14
_diffrn_reflns_limit_l_max 13
_diffrn_reflns_limit_l_min -17
_diffrn_reflns_number 18923
_diffrn_reflns_point_group_measured_fraction_full 0.990
_diffrn_reflns_point_group_measured_fraction_max 0.955
_diffrn_reflns_theta_full 67.684
_diffrn_reflns_theta_max 76.933
_diffrn_reflns_theta_min 3.940
_diffrn_source 'micro-focus sealed X-ray tube'
_diffrn_source_type 'PhotonJet (Cu) X-ray Source'
_exptl_absorpt_coefficient_mu 17.156
_exptl_absorpt_correction_T_max 1.00000
_exptl_absorpt_correction_T_min 0.26174
_exptl_absorpt_correction_type multi-scan
_exptl_absorpt_process_details
;
CrysAlisPro 1.171.40.57a (Rigaku Oxford Diffraction, 2019)
Empirical absorption correction using spherical harmonics,
 implemented in SCALE3 ABSPACK scaling algorithm.
;
_exptl_crystal_colour orange
_exptl_crystal_density_diffrn 1.925
_exptl_crystal_description block
_exptl_crystal_F_000 816
_exptl_crystal_size_max 0.100
_exptl_crystal_size_mid 0.100
_exptl_crystal_size_min 0.020
_refine_diff_density_max 1.598
_refine_diff_density_min -2.628
_refine_diff_density_rms 0.263
_refine_ls_extinction_method none
_refine_ls_goodness_of_fit_ref 1.033
_refine_ls_hydrogen_treatment constr
_refine_ls_matrix_type full
_refine_ls_number_parameters 310
_refine_ls_number_reflns 5967
_refine_ls_number_restraints 15
_refine_ls_restrained_S_all 1.032
_refine_ls_R_factor_all 0.0489
_refine_ls_R_factor_gt 0.0290
_refine_ls_shift/su_max 0.000
_refine_ls_shift/su_mean 0.000
_refine_ls_structure_factor_coef Fsqd
_refine_ls_weighting_details 'w=1/[\s^2^(Fo^2^)+(0.0269P)^2^+3.9617P] where P=(Fo^2^+2Fc^2^)/3'
_refine_ls_weighting_scheme calc
_refine_ls_wR_factor_gt 0.0704
_refine_ls_wR_factor_ref 0.0815
_reflns_Friedel_coverage 0.000
_reflns_number_gt 5695
_reflns_number_total 5967
_reflns_threshold_expression 'I > 2\s(I)'
_cod_data_source_file d6dt00093b2.cif
_cod_data_source_block shelx
_cod_depositor_comments 'Adding full bibliography for 7720087.cif.'
_cod_database_code 7720087
_shelx_shelxl_version_number 2018/3
_shelx_space_group_comment
;
The symmetry employed for this shelxl refinement is uniquely defined
by the following loop, which should always be used as a source of
symmetry information in preference to the above space-group names.
They are only intended as comments.
;
_shelx_estimated_absorpt_t_min 0.279
_shelx_estimated_absorpt_t_max 0.725
_oxdiff_exptl_absorpt_empirical_full_min 0.591
_oxdiff_exptl_absorpt_empirical_full_max 2.154
_oxdiff_exptl_absorpt_empirical_details
;
Empirical correction (ABSPACK) includes:
- Absorption correction using spherical harmonics
- Frame scaling
;

loop_
_space_group_symop_operation_xyz
'x, y, z'
'-x, -y, -z'

loop_
_atom_site_label
_atom_site_type_symbol
_atom_site_fract_x
_atom_site_fract_y
_atom_site_fract_z
_atom_site_U_iso_or_equiv
_atom_site_adp_type
_atom_site_occupancy
_atom_site_site_symmetry_order
_atom_site_calc_flag
_atom_site_refinement_flags_posn
_atom_site_refinement_flags_adp
_atom_site_refinement_flags_occupancy
_atom_site_disorder_assembly
_atom_site_disorder_group
C1 C 0.1134(5) 0.2597(5) 0.5722(4) 0.0448(10) Uani 1 1 d . . . . .
C2 C -0.0372(7) 0.2891(7) 0.4968(6) 0.078(2) Uani 1 1 d . . . . .
H2 H -0.082026 0.289012 0.451326 0.094 Uiso 1 1 calc R U . . .
C3 C -0.0701(6) 0.3368(7) 0.5710(6) 0.0698(18) Uani 1 1 d . . . . .
H3 H -0.143203 0.375429 0.588842 0.084 Uiso 1 1 calc R U . . .
C4 C 0.1470(9) 0.1742(8) 0.4302(6) 0.089(2) Uani 1 1 d . . . . .
H4A H 0.240364 0.208544 0.391547 0.134 Uiso 1 1 calc R U . . .
H4B H 0.114057 0.185956 0.371348 0.134 Uiso 1 1 calc R U . . .
H4C H 0.132791 0.085542 0.483243 0.134 Uiso 1 1 calc R U . . .
C5 C 0.0110(6) 0.3407(5) 0.7174(5) 0.0606(14) Uani 1 1 d . . . . .
H5A H -0.036605 0.409804 0.715294 0.073 Uiso 1 1 calc R U . . .
H5B H 0.099118 0.365453 0.709051 0.073 Uiso 1 1 calc R U . . .
C6 C -0.0608(5) 0.2256(5) 0.8358(5) 0.0508(11) Uani 1 1 d . . . . .
C7 C -0.1171(6) 0.1163(6) 0.8476(5) 0.0613(14) Uani 1 1 d . . . . .
H7 H -0.110497 0.112134 0.779532 0.074 Uiso 1 1 calc R U . . .
C8 C -0.1829(7) 0.0128(6) 0.9569(6) 0.0750(18) Uani 1 1 d . . . . .
H8 H -0.221243 -0.059109 0.961427 0.090 Uiso 1 1 calc R U . . .
C9 C -0.1928(8) 0.0137(8) 1.0583(6) 0.080(2) Uani 1 1 d . . . . .
H9 H -0.237545 -0.056652 1.132155 0.096 Uiso 1 1 calc R U . . .
C10 C -0.1368(11) 0.1177(11) 1.0499(7) 0.110(3) Uani 1 1 d . . . . .
H10 H -0.143137 0.119600 1.118827 0.132 Uiso 1 1 calc R U . . .
C11 C -0.0694(9) 0.2232(8) 0.9400(7) 0.091(2) Uani 1 1 d . . . . .
H11 H -0.029244 0.293554 0.936602 0.109 Uiso 1 1 calc R U . . .
C12 C 0.5980(4) 0.6806(4) 0.0831(3) 0.0518(12) Uani 1 1 d G . . . .
N3 N 0.5014(4) 0.7587(4) 0.0699(4) 0.084(2) Uani 1 1 d G . . . .
C13 C 0.4709(5) 0.7612(5) -0.0229(5) 0.140(6) Uani 1 1 d G . . . .
H13 H 0.410586 0.805321 -0.049932 0.168 Uiso 1 1 calc R U . . .
C14 C 0.5486(6) 0.6846(6) -0.0671(3) 0.124(5) Uani 1 1 d G . . . .
H14 H 0.548086 0.669748 -0.128190 0.149 Uiso 1 1 calc R U . . .
N4 N 0.6271(4) 0.6348(4) -0.0016(3) 0.0762(16) Uani 1 1 d G U . . .
C15 C 0.4438(9) 0.8183(8) 0.1410(9) 0.123(4) Uani 1 1 d . . . . .
H15A H 0.510108 0.882280 0.125450 0.185 Uiso 1 1 calc R U . . .
H15B H 0.408874 0.756732 0.223631 0.185 Uiso 1 1 calc R U . . .
H15C H 0.373106 0.856319 0.122283 0.185 Uiso 1 1 calc R U . . .
C16 C 0.7275(9) 0.5664(8) -0.0257(7) 0.097(3) Uani 1 1 d . U . . .
H16A H 0.704386 0.517150 -0.058825 0.117 Uiso 1 1 calc R U . . .
H16B H 0.731269 0.507576 0.048766 0.117 Uiso 1 1 calc R U . . .
C17 C 0.8642(7) 0.6470(6) -0.1112(5) 0.0671(16) Uani 1 1 d . U . . .
C18 C 0.8855(6) 0.7760(6) -0.1667(5) 0.0612(14) Uani 1 1 d . . . . .
H18 H 0.814719 0.817814 -0.151094 0.073 Uiso 1 1 calc R U . . .
C19 C 1.0117(7) 0.8446(8) -0.2456(6) 0.0747(18) Uani 1 1 d . . . . .
H19 H 1.025138 0.932402 -0.282682 0.090 Uiso 1 1 calc R U . . .
C20 C 1.1170(8) 0.7854(11) -0.2703(8) 0.088(2) Uani 1 1 d . . . . .
H20 H 1.202022 0.832365 -0.322686 0.105 Uiso 1 1 calc R U . . .
C21 C 1.0967(11) 0.6607(13) -0.2188(10) 0.116(3) Uani 1 1 d . . . . .
H21 H 1.168117 0.620332 -0.236892 0.139 Uiso 1 1 calc R U . . .
C22 C 0.9726(12) 0.5893(9) -0.1390(9) 0.110(3) Uani 1 1 d . . . . .
H22 H 0.961262 0.501594 -0.103457 0.132 Uiso 1 1 calc R U . . .
C24 C 0.4497(12) 0.9492(9) 0.3839(11) 0.137(5) Uani 1 1 d . . . . .
H24A H 0.536782 0.972283 0.320528 0.205 Uiso 1 1 calc R U . . .
H24B H 0.434903 0.861710 0.440363 0.205 Uiso 1 1 calc R U . . .
H24C H 0.443250 1.000364 0.422927 0.205 Uiso 1 1 calc R U . . .
C25 C 0.3536(11) 0.9684(7) 0.3368(9) 0.093(2) Uani 1 1 d . . . . .
N1 N 0.0767(5) 0.2386(5) 0.4979(4) 0.0589(12) Uani 1 1 d . . . . .
N2 N 0.0232(4) 0.3194(4) 0.6176(4) 0.0513(10) Uani 1 1 d . . . . .
N5 N 0.2789(13) 0.9826(9) 0.2984(12) 0.147(4) Uani 1 1 d . . . . .
Cl1 Cl 0.29810(12) 0.49359(13) 0.28235(11) 0.0538(3) Uani 1 1 d . . . . .
Cl2 Cl 0.54712(14) 0.28647(14) 0.29859(13) 0.0597(3) Uani 1 1 d . . . . .
Cl3 Cl 0.64076(14) 0.40294(14) 0.49587(13) 0.0578(3) Uani 1 1 d . . . . .
Se1 Se 0.26013(6) 0.21511(6) 0.60648(5) 0.05812(16) Uani 1 1 d . . . . .
Se2 Se 0.66840(6) 0.64519(6) 0.19023(5) 0.05570(15) Uani 1 1 d . . . . .
Bi1 Bi 0.45841(2) 0.43516(2) 0.38980(2) 0.03696(7) Uani 1 1 d . . . . .

loop_
_atom_site_aniso_label
_atom_site_aniso_U_11
_atom_site_aniso_U_22
_atom_site_aniso_U_33
_atom_site_aniso_U_23
_atom_site_aniso_U_13
_atom_site_aniso_U_12
C1 0.038(2) 0.045(2) 0.036(2) -0.0081(19) -0.0120(18) -0.0055(19)
C2 0.057(4) 0.085(5) 0.060(4) 0.002(3) -0.034(3) -0.018(3)
C3 0.044(3) 0.072(4) 0.064(4) -0.006(3) -0.024(3) 0.003(3)
C4 0.111(6) 0.089(5) 0.054(4) -0.035(4) -0.017(4) -0.021(4)
C5 0.059(3) 0.049(3) 0.063(3) -0.027(3) -0.013(3) 0.000(2)
C6 0.044(3) 0.054(3) 0.055(3) -0.028(2) -0.017(2) 0.009(2)
C7 0.070(4) 0.055(3) 0.046(3) -0.023(2) -0.011(3) -0.001(3)
C8 0.082(4) 0.057(4) 0.059(4) -0.020(3) -0.011(3) 0.001(3)
C9 0.080(5) 0.084(5) 0.056(4) -0.016(3) -0.028(3) 0.006(4)
C10 0.148(9) 0.132(8) 0.054(4) -0.039(5) -0.051(5) 0.001(7)
C11 0.110(6) 0.093(5) 0.085(5) -0.050(5) -0.045(5) -0.006(5)
C12 0.044(3) 0.052(3) 0.037(2) -0.008(2) -0.010(2) -0.008(2)
N3 0.050(3) 0.073(4) 0.069(3) 0.016(3) -0.024(3) -0.010(3)
C13 0.080(6) 0.155(10) 0.083(6) 0.045(6) -0.050(5) -0.054(6)
C14 0.104(7) 0.159(10) 0.049(4) 0.013(5) -0.042(4) -0.071(7)
N4 0.077(3) 0.090(4) 0.037(2) -0.019(2) -0.011(2) -0.032(3)
C15 0.071(5) 0.070(5) 0.139(8) -0.020(5) 0.010(5) 0.026(4)
C16 0.117(6) 0.076(5) 0.065(4) -0.042(4) 0.009(4) -0.017(4)
C17 0.087(4) 0.064(4) 0.047(3) -0.030(3) -0.019(3) 0.007(3)
C18 0.052(3) 0.067(4) 0.056(3) -0.031(3) -0.012(2) 0.006(3)
C19 0.068(4) 0.084(5) 0.065(4) -0.036(4) -0.018(3) -0.004(3)
C20 0.059(4) 0.131(8) 0.079(5) -0.059(5) -0.023(4) 0.009(4)
C21 0.095(7) 0.151(10) 0.113(8) -0.074(8) -0.040(6) 0.052(7)
C22 0.147(9) 0.078(5) 0.095(6) -0.040(5) -0.042(6) 0.048(6)
C24 0.157(11) 0.078(6) 0.185(13) -0.031(7) -0.117(11) 0.021(7)
C25 0.108(7) 0.058(4) 0.103(6) -0.029(4) -0.046(5) 0.012(4)
N1 0.059(3) 0.060(3) 0.041(2) -0.012(2) -0.016(2) -0.013(2)
N2 0.041(2) 0.047(2) 0.048(2) -0.0100(18) -0.0142(18) 0.0006(17)
N5 0.187(11) 0.097(6) 0.200(12) -0.068(7) -0.124(10) 0.034(7)
Cl1 0.0459(6) 0.0571(7) 0.0504(6) -0.0153(5) -0.0234(5) 0.0035(5)
Cl2 0.0617(8) 0.0638(8) 0.0655(8) -0.0409(7) -0.0255(6) 0.0186(6)
Cl3 0.0607(7) 0.0681(8) 0.0660(8) -0.0398(7) -0.0377(6) 0.0281(6)
Se1 0.0435(3) 0.0636(4) 0.0419(3) -0.0044(2) -0.0165(2) 0.0071(2)
Se2 0.0484(3) 0.0633(3) 0.0436(3) -0.0151(2) -0.0184(2) -0.0093(2)
Bi1 0.03502(10) 0.04096(11) 0.03242(10) -0.01541(7) -0.01338(7) 0.00337(7)

loop_
_atom_type_symbol
_atom_type_description
_atom_type_scat_dispersion_real
_atom_type_scat_dispersion_imag
_atom_type_scat_source
C C 0.0181 0.0091 'International Tables Vol C Tables 4.2.6.8 and 6.1.1.4'
H H 0.0000 0.0000 'International Tables Vol C Tables 4.2.6.8 and 6.1.1.4'
N N 0.0311 0.0180 'International Tables Vol C Tables 4.2.6.8 and 6.1.1.4'
Cl Cl 0.3639 0.7018 'International Tables Vol C Tables 4.2.6.8 and 6.1.1.4'
Se Se -0.7943 1.1372 'International Tables Vol C Tables 4.2.6.8 and 6.1.1.4'
Bi Bi -4.0111 8.9310 'International Tables Vol C Tables 4.2.6.8 and 6.1.1.4'

loop_
_geom_angle_atom_site_label_1
_geom_angle_atom_site_label_2
_geom_angle_atom_site_label_3
_geom_angle
_geom_angle_site_symmetry_1
_geom_angle_site_symmetry_3
_geom_angle_publ_flag
N2 C1 N1 106.4(5) . . ?
N2 C1 Se1 126.4(4) . . ?
N1 C1 Se1 127.1(4) . . ?
C3 C2 N1 108.0(6) . . ?
C3 C2 H2 126.0 . . ?
N1 C2 H2 126.0 . . ?
C2 C3 N2 107.3(6) . . ?
C2 C3 H3 126.4 . . ?
N2 C3 H3 126.4 . . ?
N1 C4 H4A 109.5 . . ?
N1 C4 H4B 109.5 . . ?
H4A C4 H4B 109.5 . . ?
N1 C4 H4C 109.5 . . ?
H4A C4 H4C 109.5 . . ?
H4B C4 H4C 109.5 . . ?
N2 C5 C6 112.6(5) . . ?
N2 C5 H5A 109.1 . . ?
C6 C5 H5A 109.1 . . ?
N2 C5 H5B 109.1 . . ?
C6 C5 H5B 109.1 . . ?
H5A C5 H5B 107.8 . . ?
C7 C6 C11 115.9(6) . . ?
C7 C6 C5 123.1(5) . . ?
C11 C6 C5 120.9(6) . . ?
C6 C7 C8 121.9(6) . . ?
C6 C7 H7 119.0 . . ?
C8 C7 H7 119.0 . . ?
C9 C8 C7 121.1(7) . . ?
C9 C8 H8 119.5 . . ?
C7 C8 H8 119.5 . . ?
C10 C9 C8 118.5(7) . . ?
C10 C9 H9 120.7 . . ?
C8 C9 H9 120.7 . . ?
C9 C10 C11 121.2(7) . . ?
C9 C10 H10 119.4 . . ?
C11 C10 H10 119.4 . . ?
C6 C11 C10 121.2(7) . . ?
C6 C11 H11 119.4 . . ?
C10 C11 H11 119.4 . . ?
N4 C12 N3 108.0 . . ?
N4 C12 Se2 126.6(2) . . ?
N3 C12 Se2 125.4(2) . . ?
C15 N3 C12 125.0(6) . . ?
C15 N3 C13 127.0(6) . . ?
C12 N3 C13 108.0 . . ?
C14 C13 N3 108.0 . . ?
C14 C13 H13 126.0 . . ?
N3 C13 H13 126.0 . . ?
C13 C14 N4 108.0 . . ?
C13 C14 H14 126.0 . . ?
N4 C14 H14 126.0 . . ?
C16 N4 C12 125.4(5) . . ?
C16 N4 C14 126.2(5) . . ?
C12 N4 C14 108.0 . . ?
N3 C15 H15A 109.5 . . ?
N3 C15 H15B 109.5 . . ?
H15A C15 H15B 109.5 . . ?
N3 C15 H15C 109.5 . . ?
H15A C15 H15C 109.5 . . ?
H15B C15 H15C 109.5 . . ?
N4 C16 C17 114.3(6) . . ?
N4 C16 H16A 108.7 . . ?
C17 C16 H16A 108.7 . . ?
N4 C16 H16B 108.7 . . ?
C17 C16 H16B 108.7 . . ?
H16A C16 H16B 107.6 . . ?
C18 C17 C22 117.6(7) . . ?
C18 C17 C16 122.7(7) . . ?
C22 C17 C16 119.6(7) . . ?
C17 C18 C19 120.2(7) . . ?
C17 C18 H18 119.9 . . ?
C19 C18 H18 119.9 . . ?
C20 C19 C18 121.0(8) . . ?
C20 C19 H19 119.5 . . ?
C18 C19 H19 119.5 . . ?
C21 C20 C19 119.2(8) . . ?
C21 C20 H20 120.4 . . ?
C19 C20 H20 120.4 . . ?
C20 C21 C22 121.5(9) . . ?
C20 C21 H21 119.2 . . ?
C22 C21 H21 119.2 . . ?
C21 C22 C17 120.5(9) . . ?
C21 C22 H22 119.8 . . ?
C17 C22 H22 119.8 . . ?
C25 C24 H24A 109.5 . . ?
C25 C24 H24B 109.5 . . ?
H24A C24 H24B 109.5 . . ?
C25 C24 H24C 109.5 . . ?
H24A C24 H24C 109.5 . . ?
H24B C24 H24C 109.5 . . ?
N5 C25 C24 178.7(13) . . ?
C1 N1 C2 108.4(6) . . ?
C1 N1 C4 124.7(6) . . ?
C2 N1 C4 126.9(6) . . ?
C1 N2 C3 109.9(5) . . ?
C1 N2 C5 124.8(5) . . ?
C3 N2 C5 124.3(6) . . ?
Bi1 Cl3 Bi1 96.36(4) . 2_666 ?
C1 Se1 Bi1 96.13(14) . . ?
C12 Se2 Bi1 97.24(12) . . ?
Cl2 Bi1 Cl1 90.38(5) . . ?
Cl2 Bi1 Cl3 94.17(4) . . ?
Cl1 Bi1 Cl3 173.21(4) . . ?
Cl2 Bi1 Se2 91.15(4) . . ?
Cl1 Bi1 Se2 92.05(3) . . ?
Cl3 Bi1 Se2 82.84(3) . . ?
Cl2 Bi1 Cl3 177.26(4) . 2_666 ?
Cl1 Bi1 Cl3 91.95(4) . 2_666 ?
Cl3 Bi1 Cl3 83.64(4) . 2_666 ?
Se2 Bi1 Cl3 90.21(3) . 2_666 ?
Cl2 Bi1 Se1 89.24(4) . . ?
Cl1 Bi1 Se1 93.38(3) . . ?
Cl3 Bi1 Se1 91.72(3) . . ?
Se2 Bi1 Se1 174.559(16) . . ?
Cl3 Bi1 Se1 89.19(3) 2_666 . ?

loop_
_geom_bond_atom_site_label_1
_geom_bond_atom_site_label_2
_geom_bond_distance
_geom_bond_site_symmetry_2
_geom_bond_publ_flag
C1 N2 1.338(7) . ?
C1 N1 1.342(7) . ?
C1 Se1 1.860(5) . ?
C2 C3 1.309(11) . ?
C2 N1 1.391(9) . ?
C2 H2 0.9300 . ?
C3 N2 1.373(8) . ?
C3 H3 0.9300 . ?
C4 N1 1.456(9) . ?
C4 H4A 0.9600 . ?
C4 H4B 0.9600 . ?
C4 H4C 0.9600 . ?
C5 N2 1.454(8) . ?
C5 C6 1.504(8) . ?
C5 H5A 0.9700 . ?
C5 H5B 0.9700 . ?
C6 C7 1.372(8) . ?
C6 C11 1.381(9) . ?
C7 C8 1.373(8) . ?
C7 H7 0.9300 . ?
C8 C9 1.356(10) . ?
C8 H8 0.9300 . ?
C9 C10 1.335(13) . ?
C9 H9 0.9300 . ?
C10 C11 1.390(12) . ?
C10 H10 0.9300 . ?
C11 H11 0.9300 . ?
C12 N4 1.4200 . ?
C12 N3 1.4200 . ?
C12 Se2 1.801(3) . ?
N3 C15 1.410(11) . ?
N3 C13 1.4200 . ?
C13 C14 1.4200 . ?
C13 H13 0.9300 . ?
C14 N4 1.4200 . ?
C14 H14 0.9300 . ?
N4 C16 1.395(10) . ?
C15 H15A 0.9600 . ?
C15 H15B 0.9600 . ?
C15 H15C 0.9600 . ?
C16 C17 1.516(10) . ?
C16 H16A 0.9700 . ?
C16 H16B 0.9700 . ?
C17 C18 1.366(9) . ?
C17 C22 1.386(12) . ?
C18 C19 1.378(9) . ?
C18 H18 0.9300 . ?
C19 C20 1.364(12) . ?
C19 H19 0.9300 . ?
C20 C21 1.320(14) . ?
C20 H20 0.9300 . ?
C21 C22 1.373(15) . ?
C21 H21 0.9300 . ?
C22 H22 0.9300 . ?
C24 C25 1.405(14) . ?
C24 H24A 0.9600 . ?
C24 H24B 0.9600 . ?
C24 H24C 0.9600 . ?
C25 N5 1.108(13) . ?
Cl1 Bi1 2.6105(12) . ?
Cl2 Bi1 2.5805(13) . ?
Cl3 Bi1 2.8285(13) . ?
Cl3 Bi1 2.9505(13) 2_666 ?
Se1 Bi1 2.9919(6) . ?
Se2 Bi1 2.9202(6) . ?

loop_
_geom_torsion_atom_site_label_1
_geom_torsion_atom_site_label_2
_geom_torsion_atom_site_label_3
_geom_torsion_atom_site_label_4
_geom_torsion
_geom_torsion_site_symmetry_1
_geom_torsion_site_symmetry_2
_geom_torsion_site_symmetry_3
_geom_torsion_site_symmetry_4
_geom_torsion_publ_flag
N1 C2 C3 N2 1.2(7) . . . . ?
N2 C5 C6 C7 -4.7(8) . . . . ?
N2 C5 C6 C11 172.9(6) . . . . ?
C11 C6 C7 C8 2.7(10) . . . . ?
C5 C6 C7 C8 -179.6(6) . . . . ?
C6 C7 C8 C9 -1.3(12) . . . . ?
C7 C8 C9 C10 -0.1(13) . . . . ?
C8 C9 C10 C11 -0.2(16) . . . . ?
C7 C6 C11 C10 -2.9(13) . . . . ?
C5 C6 C11 C10 179.3(8) . . . . ?
C9 C10 C11 C6 1.8(17) . . . . ?
N4 C12 N3 C15 177.8(6) . . . . ?
Se2 C12 N3 C15 -1.5(6) . . . . ?
N4 C12 N3 C13 0.0 . . . . ?
Se2 C12 N3 C13 -179.3(3) . . . . ?
C15 N3 C13 C14 -177.7(6) . . . . ?
C12 N3 C13 C14 0.0 . . . . ?
N3 C13 C14 N4 0.0 . . . . ?
N3 C12 N4 C16 172.6(5) . . . . ?
Se2 C12 N4 C16 -8.2(6) . . . . ?
N3 C12 N4 C14 0.0 . . . . ?
Se2 C12 N4 C14 179.3(3) . . . . ?
C13 C14 N4 C16 -172.5(5) . . . . ?
C13 C14 N4 C12 0.0 . . . . ?
C12 N4 C16 C17 -82.3(7) . . . . ?
C14 N4 C16 C17 88.9(7) . . . . ?
N4 C16 C17 C18 -4.6(11) . . . . ?
N4 C16 C17 C22 178.0(7) . . . . ?
C22 C17 C18 C19 -1.1(10) . . . . ?
C16 C17 C18 C19 -178.5(7) . . . . ?
C17 C18 C19 C20 0.3(10) . . . . ?
C18 C19 C20 C21 1.1(12) . . . . ?
C19 C20 C21 C22 -1.5(16) . . . . ?
C20 C21 C22 C17 0.6(17) . . . . ?
C18 C17 C22 C21 0.7(14) . . . . ?
C16 C17 C22 C21 178.2(9) . . . . ?
N2 C1 N1 C2 1.2(5) . . . . ?
Se1 C1 N1 C2 -179.0(4) . . . . ?
N2 C1 N1 C4 -179.3(5) . . . . ?
Se1 C1 N1 C4 0.6(7) . . . . ?
C3 C2 N1 C1 -1.5(7) . . . . ?
C3 C2 N1 C4 179.0(6) . . . . ?
N1 C1 N2 C3 -0.5(6) . . . . ?
Se1 C1 N2 C3 179.7(4) . . . . ?
N1 C1 N2 C5 168.7(4) . . . . ?
Se1 C1 N2 C5 -11.2(7) . . . . ?
C2 C3 N2 C1 -0.4(7) . . . . ?
C2 C3 N2 C5 -169.7(5) . . . . ?
C6 C5 N2 C1 -79.5(6) . . . . ?
C6 C5 N2 C3 88.2(7) . . . . ?
N2 C1 Se1 Bi1 -98.8(4) . . . . ?
N1 C1 Se1 Bi1 81.4(4) . . . . ?
N4 C12 Se2 Bi1 -94.5(3) . . . . ?
N3 C12 Se2 Bi1 84.6(3) . . . . ?
